data_7023534
loop_
_publ_author_name
'Vuong, Khuong Q.'
'Timerbulatova, Marina G.'
'Peterson, Matthew B.'
'Bhadbhade, Mohan'
'Messerle, Barbara A.'

_publ_section_title
;
 Cationic Rh and Ir complexes containing bidentate
 imidazolylidene-1,2,3-triazole donor ligands: synthesis and preliminary
 catalytic studies.
;
_journal_issue 39
_journal_name_full 'Dalton transactions (Cambridge, England : 2003)'
_journal_page_first 14298
_journal_page_last 14308
_journal_paper_doi 10.1039/c3dt51440d
_journal_volume 42
_journal_year 2013
_chemical_formula_moiety 'C30 H35 N5 Rh, C24 H20 B'
_chemical_formula_sum 'C54 H55 B N5 Rh'
_chemical_formula_weight 887.75
_chemical_name_systematic
;
?
;
_space_group_IT_number 2
_symmetry_cell_setting triclinic
_symmetry_space_group_name_Hall '-P 1'
_symmetry_space_group_name_H-M 'P -1'
_atom_sites_solution_hydrogens geom
_atom_sites_solution_primary direct
_atom_sites_solution_secondary difmap
_audit_creation_method SHELXL-97
_cell_angle_alpha 113.222(2)
_cell_angle_beta 90.9210(10)
_cell_angle_gamma 102.2110(10)
_cell_formula_units_Z 2
_cell_length_a 10.8373(3)
_cell_length_b 15.3768(4)
_cell_length_c 15.4028(5)
_cell_measurement_reflns_used 9981
_cell_measurement_temperature 150(2)
_cell_measurement_theta_max 26.269
_cell_measurement_theta_min 2.356
_cell_volume 2291.27(12)
_computing_cell_refinement '<i>APEX2 </i>(Bruker, 2007)'
_computing_data_collection '<i>APEX2 </i>(Bruker, 2007)'
_computing_data_reduction '<i>APEX2 </i>(Bruker, 2007)'
_computing_molecular_graphics '<i>SHELXTL-Plus</i> (Sheldrick, 2008)'
_computing_structure_refinement '<i>SHELXL-97</i> (Sheldrick, 2008)'
_computing_structure_solution '<i>SHELXS-97</i> (Sheldrick, 2008)'
_diffrn_ambient_temperature 150(2)
_diffrn_measured_fraction_theta_full 0.991
_diffrn_measured_fraction_theta_max 0.991
_diffrn_measurement_device_type 'Bruker kappa APEXII CCD Diffractometer'
_diffrn_measurement_method '\f scans, and \w scans with \k offsets'
_diffrn_radiation_monochromator graphite
_diffrn_radiation_source 'fine-focus sealed tube'
_diffrn_radiation_type MoK\a
_diffrn_radiation_wavelength 0.71073
_diffrn_reflns_av_R_equivalents 0.0464
_diffrn_reflns_av_sigmaI/netI 0.0414
_diffrn_reflns_limit_h_max 12
_diffrn_reflns_limit_h_min -12
_diffrn_reflns_limit_k_max 18
_diffrn_reflns_limit_k_min -18
_diffrn_reflns_limit_l_max 18
_diffrn_reflns_limit_l_min -18
_diffrn_reflns_number 32636
_diffrn_reflns_theta_full 25.00
_diffrn_reflns_theta_max 25.00
_diffrn_reflns_theta_min 2.36
_exptl_absorpt_coefficient_mu 0.415
_exptl_absorpt_correction_T_max 0.9632
_exptl_absorpt_correction_T_min 0.8781
_exptl_absorpt_correction_type multi-scan
_exptl_absorpt_process_details 'SADABS (Bruker, 2001)'
_exptl_crystal_colour Yellow
_exptl_crystal_density_diffrn 1.287
_exptl_crystal_density_method 'not measured'
_exptl_crystal_description Plates
_exptl_crystal_F_000 928
_exptl_crystal_size_max 0.32
_exptl_crystal_size_mid 0.14
_exptl_crystal_size_min 0.09
_refine_diff_density_max 1.132
_refine_diff_density_min -0.398
_refine_diff_density_rms 0.058
_refine_ls_extinction_method none
_refine_ls_goodness_of_fit_ref 1.037
_refine_ls_hydrogen_treatment constr
_refine_ls_matrix_type full
_refine_ls_number_parameters 553
_refine_ls_number_reflns 7984
_refine_ls_number_restraints 0
_refine_ls_restrained_S_all 1.037
_refine_ls_R_factor_all 0.0375
_refine_ls_R_factor_gt 0.0311
_refine_ls_shift/su_max 0.001
_refine_ls_shift/su_mean 0.000
_refine_ls_structure_factor_coef Fsqd
_refine_ls_weighting_details 'calc w=1/[\s^2^(Fo^2^)+(0.0285P)^2^+1.7459P] where P=(Fo^2^+2Fc^2^)/3'
_refine_ls_weighting_scheme calc
_refine_ls_wR_factor_gt 0.0729
_refine_ls_wR_factor_ref 0.0768
_reflns_number_gt 7058
_reflns_number_total 7984
_reflns_threshold_expression >2sigma(I)
_cod_data_source_file c3dt51440d.txt
_cod_data_source_block inp1bar1
_cod_depositor_comments
;
The following automatic conversions were performed:

'_symmetry_cell_setting' value 'Triclinic' changed to 'triclinic'
according to /home/saulius/struct/CIF-dictionaries/cif_core.dic
dictionary named 'cif_core.dic' version 2.4.2 from
2011-04-26.

'_exptl_absorpt_correction_type' value 'Multi-scan'
changed to 'multi-scan' according to
/home/saulius/struct/CIF-dictionaries/cif_core.dic dictionary named
'cif_core.dic' version 2.4.2 from 2011-04-26.

Automatic conversion script
Id: cif_fix_values 1891 2012-01-12 08:04:46Z andrius 
;
_cod_original_cell_volume 2291.27(11)
_cod_original_sg_symbol_H-M P-1
_cod_database_code 7023534

loop_
_symmetry_equiv_pos_as_xyz
'x, y, z'
'-x, -y, -z'

loop_
_atom_site_label
_atom_site_type_symbol
_atom_site_fract_x
_atom_site_fract_y
_atom_site_fract_z
_atom_site_U_iso_or_equiv
_atom_site_adp_type
_atom_site_occupancy
_atom_site_symmetry_multiplicity
_atom_site_calc_flag
_atom_site_refinement_flags
Rh1 Rh 0.777238(17) 0.686315(12) 0.625338(13) 0.01982(7) Uani 1 1 d .
N1 N 0.82312(17) 0.90680(13) 0.76885(13) 0.0203(4) Uani 1 1 d .
C2 C 0.7682(2) 0.81038(16) 0.73987(16) 0.0211(5) Uani 1 1 d .
N3 N 0.70232(18) 0.80715(13) 0.81315(14) 0.0235(4) Uani 1 1 d .
C4 C 0.7158(2) 0.89828(17) 0.88524(17) 0.0274(5) Uani 1 1 d .
H4 H 0.6781 0.9135 0.9431 0.033 Uiso 1 1 calc R
C5 C 0.7919(2) 0.96097(17) 0.85796(17) 0.0262(5) Uani 1 1 d .
H5 H 0.8195 1.0295 0.8928 0.031 Uiso 1 1 calc R
N1' N 0.80176(19) 0.53274(15) 0.79266(15) 0.0297(5) Uani 1 1 d .
N2' N 0.83691(18) 0.55531(14) 0.71973(15) 0.0270(5) Uani 1 1 d .
N3' N 0.77889(17) 0.62369(13) 0.72312(14) 0.0230(4) Uani 1 1 d .
C4' C 0.7078(2) 0.64404(17) 0.79716(17) 0.0248(5) Uani 1 1 d .
C5' C 0.7223(2) 0.58545(18) 0.84210(18) 0.0309(6) Uani 1 1 d .
H5' H 0.6845 0.5826 0.8964 0.037 Uiso 1 1 calc R
C6 C 0.9157(2) 0.94821(15) 0.72106(16) 0.0192(5) Uani 1 1 d .
C7 C 1.0380(2) 0.93299(16) 0.72483(16) 0.0224(5) Uani 1 1 d .
C8 C 1.1267(2) 0.97478(17) 0.68015(17) 0.0267(5) Uani 1 1 d .
H9 H 1.2095 0.9633 0.6795 0.032 Uiso 1 1 calc R
C9 C 1.0987(2) 1.03300(18) 0.63621(17) 0.0304(6) Uani 1 1 d .
C10 C 0.9763(2) 1.04584(17) 0.63475(18) 0.0300(6) Uani 1 1 d .
H11 H 0.9559 1.0849 0.6045 0.036 Uiso 1 1 calc R
C11 C 0.8821(2) 1.00366(16) 0.67601(17) 0.0243(5) Uani 1 1 d .
C12 C 1.0725(2) 0.87615(19) 0.7773(2) 0.0325(6) Uani 1 1 d .
H13A H 1.0286 0.8074 0.7436 0.049 Uiso 1 1 calc R
H13B H 1.0471 0.9016 0.8417 0.049 Uiso 1 1 calc R
H13C H 1.1646 0.8823 0.7810 0.049 Uiso 1 1 calc R
C13 C 1.2014(3) 1.0843(2) 0.5962(2) 0.0492(8) Uani 1 1 d .
H14A H 1.1635 1.0937 0.5433 0.074 Uiso 1 1 calc R
H14B H 1.2635 1.0447 0.5733 0.074 Uiso 1 1 calc R
H14C H 1.2438 1.1478 0.6459 0.074 Uiso 1 1 calc R
C14 C 0.7495(2) 1.01838(19) 0.6726(2) 0.0349(6) Uani 1 1 d .
H15A H 0.7432 1.0562 0.6349 0.052 Uiso 1 1 calc R
H15B H 0.7302 1.0537 0.7373 0.052 Uiso 1 1 calc R
H15C H 0.6889 0.9549 0.6433 0.052 Uiso 1 1 calc R
C6' C 0.8399(3) 0.4504(2) 0.8025(2) 0.0381(7) Uani 1 1 d .
H16A H 0.8398 0.4586 0.8696 0.046 Uiso 1 1 calc R
H16B H 0.9272 0.4495 0.7849 0.046 Uiso 1 1 calc R
C7' C 0.7504(2) 0.35569(19) 0.73979(19) 0.0308(6) Uani 1 1 d .
C8' C 0.7701(3) 0.3051(2) 0.6466(2) 0.0527(9) Uani 1 1 d .
H22 H 0.8433 0.3292 0.6222 0.063 Uiso 1 1 calc R
C9' C 0.6840(4) 0.2195(2) 0.5881(2) 0.0605(10) Uani 1 1 d .
H9' H 0.6984 0.1854 0.5241 0.073 Uiso 1 1 calc R
C10' C 0.5783(3) 0.1844(2) 0.6229(3) 0.0551(9) Uani 1 1 d .
H10' H 0.5189 0.1262 0.5830 0.066 Uiso 1 1 calc R
C11' C 0.5586(3) 0.2328(2) 0.7148(3) 0.0530(8) Uani 1 1 d .
H11' H 0.4862 0.2077 0.7392 0.064 Uiso 1 1 calc R
C12' C 0.6434(3) 0.3182(2) 0.7727(2) 0.0412(7) Uani 1 1 d .
H18 H 0.6277 0.3518 0.8364 0.049 Uiso 1 1 calc R
C1A C 0.6283(2) 0.71594(17) 0.81428(19) 0.0289(6) Uani 1 1 d .
H1A H 0.5549 0.6882 0.7645 0.035 Uiso 1 1 calc R
H1B H 0.5951 0.7295 0.8766 0.035 Uiso 1 1 calc R
C1B C 0.6781(2) 0.72427(18) 0.52981(17) 0.0278(5) Uani 1 1 d .
H1B1 H 0.6474 0.7686 0.5825 0.033 Uiso 1 1 calc R
C2B C 0.8067(2) 0.74768(17) 0.52134(17) 0.0263(5) Uani 1 1 d .
H2B H 0.8580 0.8042 0.5706 0.032 Uiso 1 1 calc R
C3B C 0.8714(2) 0.68948(18) 0.43910(18) 0.0307(6) Uani 1 1 d .
H3B1 H 0.9401 0.7347 0.4257 0.037 Uiso 1 1 calc R
H3B2 H 0.8089 0.6549 0.3817 0.037 Uiso 1 1 calc R
C4B C 0.9276(2) 0.61502(18) 0.45939(18) 0.0311(6) Uani 1 1 d .
H4B1 H 0.9347 0.5620 0.3983 0.037 Uiso 1 1 calc R
H4B2 H 1.0143 0.6472 0.4929 0.037 Uiso 1 1 calc R
C5B C 0.8490(2) 0.57163(16) 0.51879(17) 0.0260(5) Uani 1 1 d .
H5B H 0.8936 0.5648 0.5685 0.031 Uiso 1 1 calc R
C6B C 0.7188(2) 0.54099(16) 0.50780(17) 0.0271(5) Uani 1 1 d .
H6B H 0.6811 0.5176 0.5521 0.033 Uiso 1 1 calc R
C7B C 0.6309(2) 0.54140(18) 0.43103(18) 0.0334(6) Uani 1 1 d .
H7B1 H 0.5574 0.4846 0.4125 0.040 Uiso 1 1 calc R
H7B2 H 0.6764 0.5346 0.3744 0.040 Uiso 1 1 calc R
C8B C 0.5825(2) 0.63487(19) 0.4630(2) 0.0356(6) Uani 1 1 d .
H8B1 H 0.5585 0.6452 0.4062 0.043 Uiso 1 1 calc R
H8B2 H 0.5050 0.6262 0.4948 0.043 Uiso 1 1 calc R
B1C B 0.2716(2) 0.70406(18) 0.92656(18) 0.0190(5) Uani 1 1 d .
C11C C 0.4034(2) 0.76583(16) 0.99757(16) 0.0195(5) Uani 1 1 d .
C12C C 0.4939(2) 0.72461(18) 1.02196(17) 0.0260(5) Uani 1 1 d .
H12C H 0.4781 0.6557 0.9983 0.031 Uiso 1 1 calc R
C13C C 0.6067(2) 0.7806(2) 1.07966(19) 0.0382(7) Uani 1 1 d .
H13D H 0.6664 0.7494 1.0934 0.046 Uiso 1 1 calc R
C14C C 0.6323(3) 0.8803(2) 1.11680(19) 0.0410(7) Uani 1 1 d .
H14D H 0.7097 0.9184 1.1554 0.049 Uiso 1 1 calc R
C15C C 0.5434(2) 0.92433(19) 1.09702(19) 0.0363(6) Uani 1 1 d .
H15D H 0.5587 0.9934 1.1235 0.044 Uiso 1 1 calc R
C16C C 0.4323(2) 0.86835(17) 1.03883(17) 0.0274(5) Uani 1 1 d .
H16C H 0.3728 0.9004 1.0262 0.033 Uiso 1 1 calc R
C21C C 0.2776(2) 0.71818(15) 0.82572(16) 0.0203(5) Uani 1 1 d .
C22C C 0.3685(2) 0.78785(17) 0.80966(18) 0.0258(5) Uani 1 1 d .
H22C H 0.4285 0.8343 0.8612 0.031 Uiso 1 1 calc R
C23C C 0.3746(3) 0.7920(2) 0.7209(2) 0.0379(7) Uani 1 1 d .
H23C H 0.4392 0.8397 0.7128 0.045 Uiso 1 1 calc R
C24C C 0.2875(3) 0.7272(2) 0.6451(2) 0.0412(7) Uani 1 1 d .
H24C H 0.2919 0.7292 0.5844 0.049 Uiso 1 1 calc R
C25C C 0.1936(3) 0.65924(19) 0.65889(19) 0.0363(6) Uani 1 1 d .
H25C H 0.1313 0.6153 0.6078 0.044 Uiso 1 1 calc R
C26C C 0.1900(2) 0.65503(17) 0.74673(17) 0.0273(5) Uani 1 1 d .
H26C H 0.1250 0.6070 0.7540 0.033 Uiso 1 1 calc R
C31C C 0.1553(2) 0.74334(15) 0.98388(16) 0.0200(5) Uani 1 1 d .
C32C C 0.0548(2) 0.76582(17) 0.94538(18) 0.0262(5) Uani 1 1 d .
H32C H 0.0509 0.7566 0.8806 0.031 Uiso 1 1 calc R
C33C C -0.0400(2) 0.80134(18) 0.9993(2) 0.0342(6) Uani 1 1 d .
H33C H -0.1055 0.8175 0.9713 0.041 Uiso 1 1 calc R
C34C C -0.0396(2) 0.81311(17) 1.0926(2) 0.0325(6) Uani 1 1 d .
H34C H -0.1043 0.8372 1.1291 0.039 Uiso 1 1 calc R
C35C C 0.0561(2) 0.78933(16) 1.13218(18) 0.0281(6) Uani 1 1 d .
H35C H 0.0566 0.7954 1.1960 0.034 Uiso 1 1 calc R
C36C C 0.1517(2) 0.75662(16) 1.07899(17) 0.0237(5) Uani 1 1 d .
H36C H 0.2179 0.7425 1.1085 0.028 Uiso 1 1 calc R
C41C C 0.2534(2) 0.58690(16) 0.89922(16) 0.0198(5) Uani 1 1 d .
C42C C 0.1633(2) 0.53274(17) 0.93342(18) 0.0271(5) Uani 1 1 d .
H42C H 0.1089 0.5651 0.9759 0.032 Uiso 1 1 calc R
C43C C 0.1494(3) 0.43354(18) 0.9082(2) 0.0351(6) Uani 1 1 d .
H43C H 0.0859 0.3996 0.9328 0.042 Uiso 1 1 calc R
C44C C 0.2274(3) 0.38441(18) 0.84739(19) 0.0340(6) Uani 1 1 d .
H44C H 0.2178 0.3165 0.8294 0.041 Uiso 1 1 calc R
C45C C 0.3200(2) 0.43548(18) 0.81303(18) 0.0308(6) Uani 1 1 d .
H45C H 0.3759 0.4031 0.7723 0.037 Uiso 1 1 calc R
C46C C 0.3309(2) 0.53401(17) 0.83818(17) 0.0261(5) Uani 1 1 d .
H46C H 0.3941 0.5673 0.8128 0.031 Uiso 1 1 calc R

loop_
_atom_site_aniso_label
_atom_site_aniso_U_11
_atom_site_aniso_U_22
_atom_site_aniso_U_33
_atom_site_aniso_U_23
_atom_site_aniso_U_13
_atom_site_aniso_U_12
Rh1 0.02265(11) 0.01693(10) 0.01974(11) 0.00793(8) 0.00552(7) 0.00327(7)
N1 0.0212(10) 0.0179(10) 0.0219(10) 0.0078(8) 0.0059(8) 0.0053(8)
C2 0.0198(11) 0.0228(12) 0.0239(13) 0.0125(10) 0.0064(10) 0.0051(10)
N3 0.0251(10) 0.0217(10) 0.0248(11) 0.0101(9) 0.0108(9) 0.0064(8)
C4 0.0305(13) 0.0279(13) 0.0237(13) 0.0077(11) 0.0110(11) 0.0120(11)
C5 0.0284(13) 0.0215(12) 0.0258(13) 0.0055(11) 0.0077(11) 0.0077(11)
N1' 0.0305(11) 0.0316(11) 0.0330(12) 0.0206(10) 0.0032(10) 0.0050(10)
N2' 0.0245(10) 0.0285(11) 0.0325(12) 0.0171(10) 0.0050(9) 0.0059(9)
N3' 0.0210(10) 0.0222(10) 0.0279(11) 0.0130(9) 0.0064(9) 0.0037(8)
C4' 0.0248(12) 0.0228(12) 0.0264(13) 0.0118(11) 0.0073(10) 0.0012(10)
C5' 0.0324(14) 0.0343(14) 0.0294(14) 0.0175(12) 0.0074(11) 0.0056(12)
C6 0.0229(12) 0.0128(10) 0.0177(12) 0.0035(9) 0.0036(9) 0.0007(9)
C7 0.0244(12) 0.0194(12) 0.0202(12) 0.0051(10) 0.0018(10) 0.0041(10)
C8 0.0215(12) 0.0289(13) 0.0216(13) 0.0046(11) 0.0025(10) 0.0006(10)
C9 0.0335(14) 0.0300(14) 0.0193(13) 0.0090(11) 0.0012(11) -0.0077(11)
C10 0.0403(15) 0.0237(13) 0.0263(14) 0.0151(11) -0.0030(11) -0.0008(11)
C11 0.0284(13) 0.0181(11) 0.0226(13) 0.0057(10) -0.0020(10) 0.0030(10)
C12 0.0278(13) 0.0353(14) 0.0414(16) 0.0198(13) 0.0061(12) 0.0135(12)
C13 0.0434(17) 0.060(2) 0.0385(17) 0.0273(16) 0.0018(14) -0.0144(15)
C14 0.0335(14) 0.0318(14) 0.0435(17) 0.0185(13) -0.0011(12) 0.0106(12)
C6' 0.0358(15) 0.0445(16) 0.0513(18) 0.0347(15) 0.0054(13) 0.0147(13)
C7' 0.0337(14) 0.0366(15) 0.0403(16) 0.0299(13) 0.0108(12) 0.0166(12)
C8' 0.067(2) 0.0439(18) 0.062(2) 0.0339(18) 0.0333(18) 0.0159(17)
C9' 0.102(3) 0.0424(19) 0.044(2) 0.0207(17) 0.021(2) 0.024(2)
C10' 0.060(2) 0.0423(18) 0.069(2) 0.0311(18) -0.0001(18) 0.0078(16)
C11' 0.0389(17) 0.052(2) 0.075(3) 0.0338(19) 0.0149(17) 0.0089(15)
C12' 0.0386(16) 0.0505(18) 0.0461(18) 0.0285(16) 0.0138(14) 0.0164(14)
C1A 0.0277(13) 0.0272(13) 0.0359(15) 0.0171(12) 0.0159(11) 0.0053(11)
C1B 0.0373(14) 0.0278(13) 0.0219(13) 0.0122(11) 0.0044(11) 0.0112(11)
C2B 0.0373(14) 0.0205(12) 0.0174(12) 0.0072(10) 0.0006(11) 0.0002(11)
C3B 0.0362(14) 0.0296(14) 0.0238(13) 0.0117(11) 0.0066(11) 0.0008(11)
C4B 0.0318(14) 0.0307(14) 0.0283(14) 0.0097(12) 0.0117(11) 0.0065(11)
C5B 0.0314(13) 0.0210(12) 0.0233(13) 0.0065(11) 0.0057(11) 0.0061(11)
C6B 0.0344(14) 0.0191(12) 0.0227(13) 0.0049(10) 0.0074(11) 0.0026(11)
C7B 0.0333(14) 0.0289(14) 0.0280(14) 0.0075(12) -0.0014(11) -0.0044(11)
C8B 0.0315(14) 0.0397(15) 0.0358(16) 0.0175(13) -0.0013(12) 0.0050(12)
B1C 0.0185(13) 0.0187(13) 0.0199(14) 0.0082(11) 0.0011(11) 0.0040(10)
C11C 0.0170(11) 0.0245(12) 0.0181(12) 0.0094(10) 0.0072(9) 0.0053(10)
C12C 0.0244(12) 0.0313(13) 0.0244(13) 0.0134(11) 0.0038(10) 0.0068(11)
C13C 0.0252(14) 0.0566(19) 0.0344(16) 0.0210(15) -0.0041(12) 0.0089(13)
C14C 0.0262(14) 0.0528(19) 0.0280(15) 0.0074(14) -0.0044(12) -0.0051(13)
C15C 0.0337(15) 0.0282(14) 0.0309(15) 0.0015(12) 0.0065(12) -0.0049(12)
C16C 0.0238(12) 0.0266(13) 0.0281(14) 0.0078(11) 0.0039(11) 0.0052(11)
C21C 0.0223(12) 0.0179(11) 0.0232(12) 0.0083(10) 0.0049(10) 0.0100(10)
C22C 0.0242(12) 0.0283(13) 0.0305(14) 0.0160(11) 0.0055(11) 0.0092(11)
C23C 0.0403(16) 0.0446(16) 0.0459(18) 0.0321(15) 0.0178(14) 0.0171(14)
C24C 0.066(2) 0.0488(17) 0.0256(15) 0.0220(14) 0.0173(14) 0.0333(16)
C25C 0.0559(18) 0.0288(14) 0.0245(14) 0.0076(12) -0.0035(13) 0.0181(13)
C26C 0.0351(14) 0.0217(12) 0.0246(13) 0.0080(11) 0.0003(11) 0.0087(11)
C31C 0.0185(11) 0.0127(11) 0.0267(13) 0.0077(10) 0.0012(10) 0.0001(9)
C32C 0.0230(12) 0.0233(12) 0.0316(14) 0.0108(11) -0.0005(11) 0.0051(10)
C33C 0.0188(12) 0.0263(13) 0.0554(19) 0.0135(13) -0.0018(12) 0.0077(11)
C34C 0.0220(13) 0.0198(12) 0.0458(17) 0.0042(12) 0.0114(12) 0.0026(10)
C35C 0.0299(13) 0.0189(12) 0.0294(14) 0.0061(11) 0.0103(11) 0.0005(10)
C36C 0.0225(12) 0.0202(12) 0.0268(13) 0.0082(10) 0.0033(10) 0.0045(10)
C41C 0.0187(11) 0.0214(12) 0.0185(12) 0.0082(10) -0.0018(9) 0.0033(9)
C42C 0.0262(13) 0.0242(12) 0.0336(14) 0.0145(11) 0.0070(11) 0.0060(10)
C43C 0.0363(15) 0.0243(13) 0.0485(17) 0.0203(13) 0.0104(13) 0.0036(12)
C44C 0.0460(16) 0.0181(12) 0.0395(16) 0.0133(12) 0.0007(13) 0.0083(12)
C45C 0.0393(15) 0.0268(13) 0.0285(14) 0.0093(12) 0.0065(12) 0.0160(12)
C46C 0.0274(13) 0.0236(12) 0.0284(14) 0.0117(11) 0.0058(11) 0.0058(10)

loop_
_atom_type_symbol
_atom_type_description
_atom_type_scat_dispersion_real
_atom_type_scat_dispersion_imag
_atom_type_scat_source
C C 0.0033 0.0016 'International Tables Vol C Tables 4.2.6.8 and 6.1.1.4'
H H 0.0000 0.0000 'International Tables Vol C Tables 4.2.6.8 and 6.1.1.4'
B B 0.0013 0.0007 'International Tables Vol C Tables 4.2.6.8 and 6.1.1.4'
N N 0.0061 0.0033 'International Tables Vol C Tables 4.2.6.8 and 6.1.1.4'
Rh Rh -1.1178 0.9187 'International Tables Vol C Tables 4.2.6.8 and 6.1.1.4'

loop_
_geom_angle_atom_site_label_1
_geom_angle_atom_site_label_2
_geom_angle_atom_site_label_3
_geom_angle
C2 Rh1 N3' 85.57(8)
C2 Rh1 C1B 92.65(9)
N3' Rh1 C1B 151.19(9)
C2 Rh1 C2B 98.21(9)
N3' Rh1 C2B 170.59(8)
C1B Rh1 C2B 37.71(9)
C2 Rh1 C5B 162.30(9)
N3' Rh1 C5B 92.38(8)
C1B Rh1 C5B 97.44(9)
C2B Rh1 C5B 81.39(9)
C2 Rh1 C6B 160.70(9)
N3' Rh1 C6B 90.64(8)
C1B Rh1 C6B 81.62(9)
C2B Rh1 C6B 88.53(9)
C5B Rh1 C6B 36.58(9)
C2 N1 C5 111.39(18)
C2 N1 C6 125.44(18)
C5 N1 C6 122.67(18)
N3 C2 N1 103.21(19)
N3 C2 Rh1 121.73(15)
N1 C2 Rh1 134.90(16)
C2 N3 C4 112.02(19)
C2 N3 C1A 122.88(19)
C4 N3 C1A 125.09(19)
C5 C4 N3 106.6(2)
C5 C4 H4 126.7
N3 C4 H4 126.7
C4 C5 N1 106.7(2)
C4 C5 H5 126.6
N1 C5 H5 126.6
N2' N1' C5' 111.83(19)
N2' N1' C6' 119.0(2)
C5' N1' C6' 128.8(2)
N3' N2' N1' 105.60(18)
N2' N3' C4' 110.23(18)
N2' N3' Rh1 127.29(15)
C4' N3' Rh1 122.26(15)
N3' C4' C5' 107.4(2)
N3' C4' C1A 120.9(2)
C5' C4' C1A 131.6(2)
N1' C5' C4' 104.9(2)
N1' C5' H5' 127.5
C4' C5' H5' 127.5
C11 C6 C7 122.6(2)
C11 C6 N1 119.45(19)
C7 C6 N1 117.87(19)
C8 C7 C6 117.2(2)
C8 C7 C12 121.4(2)
C6 C7 C12 121.3(2)
C7 C8 C9 122.3(2)
C7 C8 H9 118.9
C9 C8 H9 118.9
C10 C9 C8 118.0(2)
C10 C9 C13 121.5(2)
C8 C9 C13 120.4(2)
C9 C10 C11 122.4(2)
C9 C10 H11 118.8
C11 C10 H11 118.8
C6 C11 C10 117.3(2)
C6 C11 C14 121.5(2)
C10 C11 C14 121.1(2)
C7 C12 H13A 109.5
C7 C12 H13B 109.5
H13A C12 H13B 109.5
C7 C12 H13C 109.5
H13A C12 H13C 109.5
H13B C12 H13C 109.5
C9 C13 H14A 109.5
C9 C13 H14B 109.5
H14A C13 H14B 109.5
C9 C13 H14C 109.5
H14A C13 H14C 109.5
H14B C13 H14C 109.5
C11 C14 H15A 109.5
C11 C14 H15B 109.5
H15A C14 H15B 109.5
C11 C14 H15C 109.5
H15A C14 H15C 109.5
H15B C14 H15C 109.5
N1' C6' C7' 110.6(2)
N1' C6' H16A 109.5
C7' C6' H16A 109.5
N1' C6' H16B 109.5
C7' C6' H16B 109.5
H16A C6' H16B 108.1
C12' C7' C8' 117.9(3)
C12' C7' C6' 120.8(3)
C8' C7' C6' 121.3(2)
C7' C8' C9' 120.8(3)
C7' C8' H22 119.6
C9' C8' H22 119.6
C10' C9' C8' 119.9(3)
C10' C9' H9' 120.1
C8' C9' H9' 120.1
C11' C10' C9' 119.9(3)
C11' C10' H10' 120.0
C9' C10' H10' 120.0
C10' C11' C12' 120.3(3)
C10' C11' H11' 119.8
C12' C11' H11' 119.8
C7' C12' C11' 121.2(3)
C7' C12' H18 119.4
C11' C12' H18 119.4
N3 C1A C4' 110.94(18)
N3 C1A H1A 109.5
C4' C1A H1A 109.5
N3 C1A H1B 109.5
C4' C1A H1B 109.5
H1A C1A H1B 108.0
C2B C1B C8B 125.9(2)
C2B C1B Rh1 71.94(14)
C8B C1B Rh1 108.82(15)
C2B C1B H1B1 117.0
C8B C1B H1B1 117.0
Rh1 C1B H1B1 89.2
C1B C2B C3B 124.7(2)
C1B C2B Rh1 70.35(13)
C3B C2B Rh1 112.71(15)
C1B C2B H2B 117.7
C3B C2B H2B 117.7
Rh1 C2B H2B 86.9
C2B C3B C4B 112.5(2)
C2B C3B H3B1 109.1
C4B C3B H3B1 109.1
C2B C3B H3B2 109.1
C4B C3B H3B2 109.1
H3B1 C3B H3B2 107.8
C5B C4B C3B 112.9(2)
C5B C4B H4B1 109.0
C3B C4B H4B1 109.0
C5B C4B H4B2 109.0
C3B C4B H4B2 109.0
H4B1 C4B H4B2 107.8
C6B C5B C4B 126.1(2)
C6B C5B Rh1 72.61(14)
C4B C5B Rh1 108.18(15)
C6B C5B H5B 116.9
C4B C5B H5B 116.9
Rh1 C5B H5B 89.2
C5B C6B C7B 125.3(2)
C5B C6B Rh1 70.81(14)
C7B C6B Rh1 111.24(16)
C5B C6B H6B 117.3
C7B C6B H6B 117.3
Rh1 C6B H6B 87.9
C6B C7B C8B 112.4(2)
C6B C7B H7B1 109.1
C8B C7B H7B1 109.1
C6B C7B H7B2 109.1
C8B C7B H7B2 109.1
H7B1 C7B H7B2 107.9
C1B C8B C7B 113.7(2)
C1B C8B H8B1 108.8
C7B C8B H8B1 108.8
C1B C8B H8B2 108.8
C7B C8B H8B2 108.8
H8B1 C8B H8B2 107.7
C31C B1C C11C 106.89(18)
C31C B1C C41C 110.56(18)
C11C B1C C41C 109.94(17)
C31C B1C C21C 112.03(17)
C11C B1C C21C 110.61(18)
C41C B1C C21C 106.84(18)
C12C C11C C16C 114.9(2)
C12C C11C B1C 125.0(2)
C16C C11C B1C 120.17(19)
C13C C12C C11C 122.5(2)
C13C C12C H12C 118.7
C11C C12C H12C 118.7
C14C C13C C12C 120.7(2)
C14C C13C H13D 119.7
C12C C13C H13D 119.7
C13C C14C C15C 118.8(2)
C13C C14C H14D 120.6
C15C C14C H14D 120.6
C14C C15C C16C 120.3(2)
C14C C15C H15D 119.9
C16C C15C H15D 119.9
C15C C16C C11C 122.8(2)
C15C C16C H16C 118.6
C11C C16C H16C 118.6
C22C C21C C26C 114.8(2)
C22C C21C B1C 125.0(2)
C26C C21C B1C 120.1(2)
C23C C22C C21C 122.6(2)
C23C C22C H22C 118.7
C21C C22C H22C 118.7
C24C C23C C22C 120.3(2)
C24C C23C H23C 119.9
C22C C23C H23C 119.9
C23C C24C C25C 118.9(2)
C23C C24C H24C 120.6
C25C C24C H24C 120.6
C24C C25C C26C 120.1(3)
C24C C25C H25C 119.9
C26C C25C H25C 119.9
C25C C26C C21C 123.2(2)
C25C C26C H26C 118.4
C21C C26C H26C 118.4
C32C C31C C36C 115.1(2)
C32C C31C B1C 125.1(2)
C36C C31C B1C 119.80(19)
C33C C32C C31C 122.0(2)
C33C C32C H32C 119.0
C31C C32C H32C 119.0
C34C C33C C32C 120.8(2)
C34C C33C H33C 119.6
C32C C33C H33C 119.6
C33C C34C C35C 118.8(2)
C33C C34C H34C 120.6
C35C C34C H34C 120.6
C34C C35C C36C 120.1(2)
C34C C35C H35C 120.0
C36C C35C H35C 120.0
C35C C36C C31C 123.2(2)
C35C C36C H36C 118.4
C31C C36C H36C 118.4
C42C C41C C46C 114.8(2)
C42C C41C B1C 124.4(2)
C46C C41C B1C 120.80(19)
C43C C42C C41C 123.0(2)
C43C C42C H42C 118.5
C41C C42C H42C 118.5
C44C C43C C42C 120.1(2)
C44C C43C H43C 119.9
C42C C43C H43C 119.9
C43C C44C C45C 119.0(2)
C43C C44C H44C 120.5
C45C C44C H44C 120.5
C44C C45C C46C 119.8(2)
C44C C45C H45C 120.1
C46C C45C H45C 120.1
C45C C46C C41C 123.2(2)
C45C C46C H46C 118.4
C41C C46C H46C 118.4

loop_
_geom_bond_atom_site_label_1
_geom_bond_atom_site_label_2
_geom_bond_distance
Rh1 C2 2.047(2)
Rh1 N3' 2.0848(18)
Rh1 C1B 2.134(2)
Rh1 C2B 2.154(2)
Rh1 C5B 2.179(2)
Rh1 C6B 2.202(2)
N1 C2 1.359(3)
N1 C5 1.387(3)
N1 C6 1.441(3)
C2 N3 1.357(3)
N3 C4 1.378(3)
N3 C1A 1.468(3)
C4 C5 1.335(3)
C4 H4 0.9500
C5 H5 0.9500
N1' N2' 1.339(3)
N1' C5' 1.345(3)
N1' C6' 1.472(3)
N2' N3' 1.319(3)
N3' C4' 1.357(3)
C4' C5' 1.365(3)
C4' C1A 1.488(3)
C5' H5' 0.9500
C6 C11 1.390(3)
C6 C7 1.398(3)
C7 C8 1.385(3)
C7 C12 1.498(3)
C8 C9 1.392(3)
C8 H9 0.9500
C9 C10 1.382(4)
C9 C13 1.508(3)
C10 C11 1.390(3)
C10 H11 0.9500
C11 C14 1.505(3)
C12 H13A 0.9800
C12 H13B 0.9800
C12 H13C 0.9800
C13 H14A 0.9800
C13 H14B 0.9800
C13 H14C 0.9800
C14 H15A 0.9800
C14 H15B 0.9800
C14 H15C 0.9800
C6' C7' 1.503(4)
C6' H16A 0.9900
C6' H16B 0.9900
C7' C12' 1.379(4)
C7' C8' 1.382(4)
C8' C9' 1.391(5)
C8' H22 0.9500
C9' C10' 1.370(5)
C9' H9' 0.9500
C10' C11' 1.359(5)
C10' H10' 0.9500
C11' C12' 1.380(4)
C11' H11' 0.9500
C12' H18 0.9500
C1A H1A 0.9900
C1A H1B 0.9900
C1B C2B 1.386(3)
C1B C8B 1.506(4)
C1B H1B1 0.9500
C2B C3B 1.515(3)
C2B H2B 0.9500
C3B C4B 1.534(3)
C3B H3B1 0.9900
C3B H3B2 0.9900
C4B C5B 1.508(3)
C4B H4B1 0.9900
C4B H4B2 0.9900
C5B C6B 1.375(3)
C5B H5B 0.9500
C6B C7B 1.509(4)
C6B H6B 0.9500
C7B C8B 1.534(4)
C7B H7B1 0.9900
C7B H7B2 0.9900
C8B H8B1 0.9900
C8B H8B2 0.9900
B1C C31C 1.633(3)
B1C C11C 1.642(3)
B1C C41C 1.646(3)
B1C C21C 1.651(3)
C11C C12C 1.394(3)
C11C C16C 1.408(3)
C12C C13C 1.393(4)
C12C H12C 0.9500
C13C C14C 1.370(4)
C13C H13D 0.9500
C14C C15C 1.381(4)
C14C H14D 0.9500
C15C C16C 1.383(4)
C15C H15D 0.9500
C16C H16C 0.9500
C21C C22C 1.396(3)
C21C C26C 1.402(3)
C22C C23C 1.395(4)
C22C H22C 0.9500
C23C C24C 1.378(4)
C23C H23C 0.9500
C24C C25C 1.380(4)
C24C H24C 0.9500
C25C C26C 1.381(3)
C25C H25C 0.9500
C26C H26C 0.9500
C31C C32C 1.399(3)
C31C C36C 1.400(3)
C32C C33C 1.397(3)
C32C H32C 0.9500
C33C C34C 1.375(4)
C33C H33C 0.9500
C34C C35C 1.378(4)
C34C H34C 0.9500
C35C C36C 1.385(3)
C35C H35C 0.9500
C36C H36C 0.9500
C41C C42C 1.394(3)
C41C C46C 1.401(3)
C42C C43C 1.391(3)
C42C H42C 0.9500
C43C C44C 1.379(4)
C43C H43C 0.9500
C44C C45C 1.384(4)
C44C H44C 0.9500
C45C C46C 1.385(3)
C45C H45C 0.9500
C46C H46C 0.9500

loop_
_geom_torsion_atom_site_label_1
_geom_torsion_atom_site_label_2
_geom_torsion_atom_site_label_3
_geom_torsion_atom_site_label_4
_geom_torsion
C5 N1 C2 N3 0.3(2)
C6 N1 C2 N3 172.36(19)
C5 N1 C2 Rh1 -174.95(18)
C6 N1 C2 Rh1 -2.9(4)
N3' Rh1 C2 N3 -35.62(18)
C1B Rh1 C2 N3 115.57(19)
C2B Rh1 C2 N3 153.06(18)
C5B Rh1 C2 N3 -119.6(3)
C6B Rh1 C2 N3 43.6(4)
N3' Rh1 C2 N1 138.9(2)
C1B Rh1 C2 N1 -69.9(2)
C2B Rh1 C2 N1 -32.4(2)
C5B Rh1 C2 N1 55.0(4)
C6B Rh1 C2 N1 -141.9(3)
N1 C2 N3 C4 0.0(2)
Rh1 C2 N3 C4 176.02(16)
N1 C2 N3 C1A -178.9(2)
Rh1 C2 N3 C1A -2.9(3)
C2 N3 C4 C5 -0.3(3)
C1A N3 C4 C5 178.6(2)
N3 C4 C5 N1 0.4(3)
C2 N1 C5 C4 -0.5(3)
C6 N1 C5 C4 -172.8(2)
C5' N1' N2' N3' 0.1(3)
C6' N1' N2' N3' 173.5(2)
N1' N2' N3' C4' -0.1(3)
N1' N2' N3' Rh1 -174.69(15)
C2 Rh1 N3' N2' -147.6(2)
C1B Rh1 N3' N2' 125.0(2)
C2B Rh1 N3' N2' -33.5(6)
C5B Rh1 N3' N2' 14.8(2)
C6B Rh1 N3' N2' 51.37(19)
C2 Rh1 N3' C4' 38.39(19)
C1B Rh1 N3' C4' -49.1(3)
C2B Rh1 N3' C4' 152.5(5)
C5B Rh1 N3' C4' -159.22(19)
C6B Rh1 N3' C4' -122.67(19)
N2' N3' C4' C5' 0.0(3)
Rh1 N3' C4' C5' 174.94(16)
N2' N3' C4' C1A -177.4(2)
Rh1 N3' C4' C1A -2.5(3)
N2' N1' C5' C4' -0.1(3)
C6' N1' C5' C4' -172.6(2)
N3' C4' C5' N1' 0.1(3)
C1A C4' C5' N1' 177.1(3)
C2 N1 C6 C11 110.6(2)
C5 N1 C6 C11 -78.2(3)
C2 N1 C6 C7 -71.4(3)
C5 N1 C6 C7 99.8(2)
C11 C6 C7 C8 -0.8(3)
N1 C6 C7 C8 -178.8(2)
C11 C6 C7 C12 177.5(2)
N1 C6 C7 C12 -0.4(3)
C6 C7 C8 C9 2.5(3)
C12 C7 C8 C9 -175.8(2)
C7 C8 C9 C10 -2.4(4)
C7 C8 C9 C13 174.5(2)
C8 C9 C10 C11 0.6(4)
C13 C9 C10 C11 -176.3(2)
C7 C6 C11 C10 -0.9(3)
N1 C6 C11 C10 177.1(2)
C7 C6 C11 C14 179.6(2)
N1 C6 C11 C14 -2.4(3)
C9 C10 C11 C6 1.0(4)
C9 C10 C11 C14 -179.5(2)
N2' N1' C6' C7' -82.4(3)
C5' N1' C6' C7' 89.6(3)
N1' C6' C7' C12' -89.6(3)
N1' C6' C7' C8' 88.1(3)
C12' C7' C8' C9' 0.3(4)
C6' C7' C8' C9' -177.5(3)
C7' C8' C9' C10' -0.1(5)
C8' C9' C10' C11' -0.7(5)
C9' C10' C11' C12' 1.2(5)
C8' C7' C12' C11' 0.2(4)
C6' C7' C12' C11' 178.1(2)
C10' C11' C12' C7' -1.0(4)
C2 N3 C1A C4' 53.6(3)
C4 N3 C1A C4' -125.1(2)
N3' C4' C1A N3 -49.7(3)
C5' C4' C1A N3 133.6(3)
C2 Rh1 C1B C2B 100.00(15)
N3' Rh1 C1B C2B -174.37(15)
C5B Rh1 C1B C2B -65.43(15)
C6B Rh1 C1B C2B -98.52(15)
C2 Rh1 C1B C8B -137.27(17)
N3' Rh1 C1B C8B -51.6(3)
C2B Rh1 C1B C8B 122.7(2)
C5B Rh1 C1B C8B 57.30(18)
C6B Rh1 C1B C8B 24.21(17)
C8B C1B C2B C3B 4.0(4)
Rh1 C1B C2B C3B 104.6(2)
C8B C1B C2B Rh1 -100.5(2)
C2 Rh1 C2B C1B -83.68(15)
N3' Rh1 C2B C1B 163.2(5)
C5B Rh1 C2B C1B 114.20(15)
C6B Rh1 C2B C1B 78.16(15)
C2 Rh1 C2B C3B 155.98(18)
N3' Rh1 C2B C3B 42.8(6)
C1B Rh1 C2B C3B -120.3(2)
C5B Rh1 C2B C3B -6.13(18)
C6B Rh1 C2B C3B -42.18(18)
C1B C2B C3B C4B -94.2(3)
Rh1 C2B C3B C4B -13.0(3)
C2B C3B C4B C5B 34.7(3)
C3B C4B C5B C6B 43.0(3)
C3B C4B C5B Rh1 -38.4(3)
C2 Rh1 C5B C6B 170.7(2)
N3' Rh1 C5B C6B 87.86(14)
C1B Rh1 C5B C6B -65.00(15)
C2B Rh1 C5B C6B -99.23(15)
C2 Rh1 C5B C4B -66.1(3)
N3' Rh1 C5B C4B -148.97(17)
C1B Rh1 C5B C4B 58.18(18)
C2B Rh1 C5B C4B 23.94(17)
C6B Rh1 C5B C4B 123.2(2)
C4B C5B C6B C7B 2.8(4)
Rh1 C5B C6B C7B 102.9(2)
C4B C5B C6B Rh1 -100.2(2)
C2 Rh1 C6B C5B -171.5(2)
N3' Rh1 C6B C5B -93.14(14)
C1B Rh1 C6B C5B 114.72(15)
C2B Rh1 C6B C5B 77.48(15)
C2 Rh1 C6B C7B 67.1(3)
N3' Rh1 C6B C7B 145.43(17)
C1B Rh1 C6B C7B -6.70(17)
C2B Rh1 C6B C7B -43.94(18)
C5B Rh1 C6B C7B -121.4(2)
C5B C6B C7B C8B -93.2(3)
Rh1 C6B C7B C8B -12.2(3)
C2B C1B C8B C7B 42.1(3)
Rh1 C1B C8B C7B -38.9(3)
C6B C7B C8B C1B 34.2(3)
C31C B1C C11C C12C 127.1(2)
C41C B1C C11C C12C 7.0(3)
C21C B1C C11C C12C -110.7(2)
C31C B1C C11C C16C -53.0(3)
C41C B1C C11C C16C -173.08(19)
C21C B1C C11C C16C 69.2(3)
C16C C11C C12C C13C -2.5(3)
B1C C11C C12C C13C 177.4(2)
C11C C12C C13C C14C 1.3(4)
C12C C13C C14C C15C 0.9(4)
C13C C14C C15C C16C -1.6(4)
C14C C15C C16C C11C 0.2(4)
C12C C11C C16C C15C 1.8(3)
B1C C11C C16C C15C -178.1(2)
C31C B1C C21C C22C 106.6(2)
C11C B1C C21C C22C -12.6(3)
C41C B1C C21C C22C -132.2(2)
C31C B1C C21C C26C -76.0(3)
C11C B1C C21C C26C 164.87(19)
C41C B1C C21C C26C 45.2(3)
C26C C21C C22C C23C -2.3(3)
B1C C21C C22C C23C 175.2(2)
C21C C22C C23C C24C 1.4(4)
C22C C23C C24C C25C 0.8(4)
C23C C24C C25C C26C -1.8(4)
C24C C25C C26C C21C 0.8(4)
C22C C21C C26C C25C 1.3(3)
B1C C21C C26C C25C -176.4(2)
C11C B1C C31C C32C 135.0(2)
C41C B1C C31C C32C -105.3(2)
C21C B1C C31C C32C 13.7(3)
C11C B1C C31C C36C -45.1(3)
C41C B1C C31C C36C 74.6(3)
C21C B1C C31C C36C -166.36(19)
C36C C31C C32C C33C 1.6(3)
B1C C31C C32C C33C -178.5(2)
C31C C32C C33C C34C -1.8(4)
C32C C33C C34C C35C 0.1(4)
C33C C34C C35C C36C 1.7(4)
C34C C35C C36C C31C -1.8(4)
C32C C31C C36C C35C 0.1(3)
B1C C31C C36C C35C -179.8(2)
C31C B1C C41C C42C -9.6(3)
C11C B1C C41C C42C 108.2(2)
C21C B1C C41C C42C -131.7(2)
C31C B1C C41C C46C 170.7(2)
C11C B1C C41C C46C -71.5(3)
C21C B1C C41C C46C 48.5(3)
C46C C41C C42C C43C -1.0(4)
B1C C41C C42C C43C 179.3(2)
C41C C42C C43C C44C 0.6(4)
C42C C43C C44C C45C 0.6(4)
C43C C44C C45C C46C -1.5(4)
C44C C45C C46C C41C 1.2(4)
C42C C41C C46C C45C 0.1(3)
B1C C41C C46C C45C 179.8(2)
